data_7704780
loop_
_publ_author_name
'Mueller, Benjamin R. J.'
'Schley, Nathan D.'

_publ_section_title
;
 Product inhibition in nucleophilic aromatic substitution through
 DPPPent-supported \p-arene catalysis.
;
_journal_issue 29
_journal_name_full 'Dalton transactions (Cambridge, England : 2003)'
_journal_page_first 10114
_journal_page_last 10119
_journal_paper_doi 10.1039/d0dt00786b
_journal_volume 49
_journal_year 2020
_chemical_formula_moiety 'C39 H44 N O P2 Ru, C F3 O3 S, 0.5(C4 H8 O)'
_chemical_formula_sum 'C42 H48 F3 N O4.5 P2 Ru S'
_chemical_formula_weight 890.88
_chemical_properties_physical Air-sensitive
_space_group_crystal_system triclinic
_space_group_IT_number 2
_space_group_name_Hall '-P 1'
_space_group_name_H-M_alt 'P -1'
_atom_sites_solution_hydrogens mixed
_atom_sites_solution_primary dual
_audit_creation_date 2019-05-01
_audit_creation_method
;
Olex2 1.2
(compiled 2018.05.29 svn.r3508 for OlexSys, GUI svn.r5506)
;
_audit_update_record
;
2019-10-22 deposited with the CCDC.	2020-07-06 downloaded from the CCDC.
;
_cell_angle_alpha 75.1534(18)
_cell_angle_beta 86.1993(16)
_cell_angle_gamma 78.7339(16)
_cell_formula_units_Z 4
_cell_length_a 9.87358(18)
_cell_length_b 16.3420(3)
_cell_length_c 26.1572(6)
_cell_measurement_reflns_used 20203
_cell_measurement_temperature 100.01(10)
_cell_measurement_theta_max 72.9840
_cell_measurement_theta_min 2.8400
_cell_volume 4000.47(14)
_computing_cell_refinement 'CrysAlisPro 1.171.38.46 (Rigaku OD, 2015)'
_computing_data_collection 'CrysAlisPro 1.171.38.46 (Rigaku OD, 2015)'
_computing_data_reduction 'CrysAlisPro 1.171.38.46 (Rigaku OD, 2015)'
_computing_molecular_graphics 'Olex2 (Dolomanov et al., 2009)'
_computing_publication_material 'Olex2 (Dolomanov et al., 2009)'
_computing_structure_refinement 'ShelXL (Sheldrick, 2015)'
_computing_structure_solution 'ShelXT (Sheldrick, 2015)'
_diffrn_ambient_environment N~2~
_diffrn_ambient_temperature 100.01(10)
_diffrn_detector 'CCD plate'
_diffrn_detector_area_resol_mean 8.1506
_diffrn_detector_type EosS2
_diffrn_measured_fraction_theta_full 1.000
_diffrn_measured_fraction_theta_max 0.981
_diffrn_measurement_details
;
List of Runs (angles in degrees, time in seconds):

  # Type    Start    End  Width  t~exp~   \w     \q     \k     \f   Frames
#--------------------------------------------------------------------------
  1  \w    -54.00  30.00   1.00    8.00    --  -37.19  57.00-120.00   84
  2  \w   -106.00 -18.00   1.00    8.00    --  -37.19 -38.00 150.00   88
  3  \w    -64.00  30.00   1.00    8.00    --  -37.19  77.00-120.00   94
  4  \w   -106.00  32.00   1.00    8.00    --  -37.19   0.00  30.00  138
  5  \w    -54.00  30.00   1.00    8.00    --  -37.19  57.00  30.00   84
  6  \w   -105.00 -10.00   1.00    8.00    --  -37.19 -77.00 120.00   95
  7  \w     23.00  91.00   1.00    8.00    --   37.19-125.00  60.00   68
  8  \w     18.00 106.00   1.00    8.00    --   37.19  38.00-180.00   88
  9  \w     23.00  91.00   1.00    8.00    --   37.19-125.00 -60.00   68
 10  \w      8.00 109.00   1.00    8.00    --   37.19  19.00-180.00  101
 11  \w      1.00  76.00   1.00    8.00    --   37.19 -99.00 -60.00   75
 12  \w      1.00  76.00   1.00    8.00    --   37.19 -99.00-150.00   75
 13  \w     20.00 104.00   1.00    8.00    --   37.19  57.00  60.00   84
 14  \w     23.00  91.00   1.00    8.00    --   37.19-125.00 120.00   68
 15  \w     23.00  91.00   1.00    8.00    --   37.19-125.00 150.00   68
 16  \w     20.00 104.00   1.00    8.00    --   37.19  57.00 120.00   84
 17  \w     23.00  91.00   1.00    8.00    --   37.19-125.00  30.00   68
 18  \w     94.00 178.00   1.00   30.00    --  111.00  45.00-180.00   84
 19  \w     43.00 128.00   1.00   30.00    --  111.00 -45.00  30.00   85
 20  \w     42.00 109.00   1.00   30.00    --  111.00 -94.00 -30.00   67
 21  \w     84.00 178.00   1.00   30.00    --  111.00  77.00 -30.00   94
 22  \w     44.00 129.00   1.00   30.00    --  111.00 -61.00 -60.00   85
 23  \w     41.00 132.00   1.00   30.00    --  111.00 -30.00 120.00   91
 24  \w     41.00 116.00   1.00   30.00    --  111.00-111.00 -90.00   75
 25  \w     42.00 109.00   1.00   30.00    --  111.00 -94.00 150.00   67
 26  \w     42.00 109.00   1.00   30.00    --  111.00 -94.00  60.00   67
 27  \w     43.00 128.00   1.00   30.00    --  111.00 -45.00-120.00   85
 28  \w     94.00 178.00   1.00   30.00    --  111.00  45.00  60.00   84
 29  \w     41.00 132.00   1.00   30.00    --  111.00 -30.00   0.00   91
 30  \w     44.00 129.00   1.00   30.00    --  111.00 -61.00-180.00   85
 31  \w     94.00 178.00   1.00   30.00    --  111.00  45.00  30.00   84
 32  \w     41.00 116.00   1.00   30.00    --  111.00-111.00-150.00   75
 33  \w     73.00 178.00   1.00   30.00    --  111.00  15.00 -30.00  105
 34  \w   -105.00 -10.00   1.00    8.00    --  -37.19 -77.00 -60.00   95
 35  \w   -105.00 -10.00   1.00    8.00    --  -37.19 -77.00-150.00   95
 36  \w   -106.00  32.00   1.00    8.00    --  -37.19   0.00-150.00  138
 37  \w   -105.00 -10.00   1.00    8.00    --  -37.19 -77.00 -30.00   95
 38  \w   -105.00 -10.00   1.00    8.00    --  -37.19 -77.00-180.00   95
 39  \w   -105.00 -10.00   1.00    8.00    --  -37.19 -77.00-120.00   95
 40  \w   -105.00 -10.00   1.00    8.00    --  -37.19 -77.00  30.00   95
 41  \w     18.00 106.00   1.00    8.00    --   37.19  38.00 -30.00   88
;
_diffrn_measurement_device 'four-circle diffractometer'
_diffrn_measurement_device_type 'SuperNova, Dual, Cu at zero, EosS2'
_diffrn_measurement_method '\w scans'
_diffrn_orient_matrix_type 'CrysAlisPro convention (1999,Acta A55,543-557)'
_diffrn_orient_matrix_UB_11 0.0376850000
_diffrn_orient_matrix_UB_12 -0.0116846000
_diffrn_orient_matrix_UB_13 0.0579765000
_diffrn_orient_matrix_UB_21 0.1522451000
_diffrn_orient_matrix_UB_22 0.0010740000
_diffrn_orient_matrix_UB_23 -0.0168857000
_diffrn_orient_matrix_UB_31 -0.0268272000
_diffrn_orient_matrix_UB_32 0.0985417000
_diffrn_orient_matrix_UB_33 -0.0081985000
_diffrn_radiation_monochromator mirror
_diffrn_radiation_probe x-ray
_diffrn_radiation_type CuK\a
_diffrn_radiation_wavelength 1.54184
_diffrn_reflns_av_R_equivalents 0.0531
_diffrn_reflns_av_unetI/netI 0.0516
_diffrn_reflns_Laue_measured_fraction_full 1.000
_diffrn_reflns_Laue_measured_fraction_max 0.981
_diffrn_reflns_limit_h_max 12
_diffrn_reflns_limit_h_min -12
_diffrn_reflns_limit_k_max 20
_diffrn_reflns_limit_k_min -16
_diffrn_reflns_limit_l_max 31
_diffrn_reflns_limit_l_min -32
_diffrn_reflns_number 61031
_diffrn_reflns_point_group_measured_fraction_full 1.000
_diffrn_reflns_point_group_measured_fraction_max 0.981
_diffrn_reflns_theta_full 67.684
_diffrn_reflns_theta_max 73.397
_diffrn_reflns_theta_min 2.846
_diffrn_source 'micro-focus sealed X-ray tube'
_diffrn_source_type 'SuperNova (Cu) X-ray Source'
_exptl_absorpt_coefficient_mu 4.907
_exptl_absorpt_correction_T_max 0.948
_exptl_absorpt_correction_T_min 0.723
_exptl_absorpt_correction_type gaussian
_exptl_absorpt_process_details
;
CrysAlisPro 1.171.38.46 (Rigaku Oxford Diffraction, 2015)
Numerical absorption correction based on gaussian integration over
			a multifaceted crystal model
Empirical absorption correction using spherical harmonics,
 implemented in SCALE3 ABSPACK scaling algorithm.
;
_exptl_crystal_colour colourless
_exptl_crystal_colour_primary colourless
_exptl_crystal_density_diffrn 1.479
_exptl_crystal_description plate
_exptl_crystal_F_000 1840
_exptl_crystal_recrystallization_method 'Diffusion of pentane into crude reaction mixture'
_exptl_crystal_size_max 0.091
_exptl_crystal_size_mid 0.056
_exptl_crystal_size_min 0.019
_refine_diff_density_max 1.313
_refine_diff_density_min -0.739
_refine_diff_density_rms 0.083
_refine_ls_extinction_method none
_refine_ls_goodness_of_fit_ref 1.016
_refine_ls_hydrogen_treatment mixed
_refine_ls_matrix_type full
_refine_ls_number_parameters 1089
_refine_ls_number_reflns 15810
_refine_ls_number_restraints 360
_refine_ls_restrained_S_all 1.012
_refine_ls_R_factor_all 0.0622
_refine_ls_R_factor_gt 0.0447
_refine_ls_shift/su_max 0.001
_refine_ls_shift/su_mean 0.000
_refine_ls_structure_factor_coef Fsqd
_refine_ls_weighting_details 'w=1/[\s^2^(Fo^2^)+(0.0472P)^2^+6.0789P] where P=(Fo^2^+2Fc^2^)/3'
_refine_ls_weighting_scheme calc
_refine_ls_wR_factor_gt 0.1034
_refine_ls_wR_factor_ref 0.1125
_reflns_Friedel_coverage 0.000
_reflns_number_gt 12548
_reflns_number_total 15810
_reflns_threshold_expression 'I > 2\s(I)'
_cod_data_source_file d0dt00786b3.cif
_cod_data_source_block complex_3
_cod_depositor_comments 'Adding full bibliography for 7704777--7704780.cif.'
_cod_original_cell_volume 4000.47(15)
_cod_original_formula_sum 'C42 H48 F3 N O4.50 P2 Ru S'
_cod_database_code 7704780
_shelx_shelxl_version_number 2018/1
_chemical_oxdiff_formula C42H48F3NO4.5P2RuS
_shelx_space_group_comment
;
The symmetry employed for this shelxl refinement is uniquely defined
by the following loop, which should always be used as a source of
symmetry information in preference to the above space-group names.
They are only intended as comments.
;
_reflns_odcompleteness_completeness 99.97
_reflns_odcompleteness_iscentric 1
_reflns_odcompleteness_theta 68.13
_olex2_refinement_description
;
1. Fixed Uiso
 At 1.2 times of:
  All C(H) groups, All C(H,H) groups
 At 1.5 times of:
  All Ru(H) groups
2. Uiso/Uaniso restraints and constraints
O5 \\sim O5B \\sim C41 \\sim C41B \\sim C42 \\sim C42B \\sim C43 \\sim C43B
\\sim C44 \\sim C44B: within 2A with sigma of 0.02 and sigma for terminal atoms
of 0.04
S1B \\sim F1B \\sim F2B \\sim F3B \\sim O2B \\sim O3B \\sim O4B \\sim C40B
\\sim S1C \\sim F1C \\sim F2C \\sim F3C \\sim O2C \\sim O3C \\sim O4C \\sim
C40C: within 2A with sigma of 0.04 and sigma for terminal atoms of 0.08
3. Others
 Sof(S1C)=Sof(F1C)=Sof(F2C)=Sof(F3C)=Sof(O2C)=Sof(O3C)=Sof(O4C)=Sof(C40C)=1-
 FVAR(1)
 Sof(S1B)=Sof(F1B)=Sof(F2B)=Sof(F3B)=Sof(O2B)=Sof(O3B)=Sof(O4B)=Sof(C40B)=
 FVAR(1)
 Sof(O5B)=Sof(C41B)=Sof(H41C)=Sof(H41D)=Sof(C42B)=Sof(H42C)=Sof(H42D)=
 Sof(C43B)=Sof(H43C)=Sof(H43D)=Sof(C44B)=Sof(H44C)=Sof(H44D)=1-FVAR(2)
 Sof(O5)=Sof(C41)=Sof(H41A)=Sof(H41B)=Sof(C42)=Sof(H42A)=Sof(H42B)=Sof(C43)=
 Sof(H43A)=Sof(H43B)=Sof(C44)=Sof(H44A)=Sof(H44B)=FVAR(2)
4.a Free rotating group:
 O5(C41,C42,C43,C44), O5B(C41B,C42B,C43B,C44B)
4.b Secondary CH2 refined with riding coordinates:
 C7(H7A,H7B), C8(H8A,H8B), C9(H9A,H9B), C10(H10A,H10B), C11(H11A,H11B),
 C12(H12A,H12B), C13(H13A,H13B), C14(H14A,H14B), C15(H15A,H15B), C7B(H7BA,H7BB),
  C8B(H8BA,H8BB), C9B(H9BA,H9BB), C10B(H10C,H10D), C11B(H11C,H11D), C12B(H12C,
 H12D), C13B(H13C,H13D), C14B(H14C,H14D), C15B(H15C,H15D), C41(H41A,H41B),
 C42(H42A,H42B), C43(H43A,H43B), C44(H44A,H44B), C41B(H41C,H41D), C42B(H42C,
 H42D), C43B(H43C,H43D), C44B(H44C,H44D)
4.c Aromatic/amide H refined with riding coordinates:
 C2(H2), C3(H3), C4(H4), C5(H5), C6(H6), C17(H17), C18(H18), C19(H19),
 C20(H20), C21(H21), C23(H23), C24(H24), C25(H25), C26(H26), C27(H27), C29(H29),
  C30(H30), C31(H31), C32(H32), C33(H33), C35(H35), C36(H36), C37(H37),
 C38(H38), C39(H39), C2B(H2B), C3B(H3B), C4B(H4B), C5B(H5B), C6B(H6B),
 C17B(H17B), C18B(H18B), C19B(H19B), C20B(H20B), C21B(H21B), C23B(H23B),
 C24B(H24B), C25B(H25B), C26B(H26B), C27B(H27B), C29B(H29B), C30B(H30B),
 C31B(H31B), C32B(H32B), C33B(H33B), C35B(H35B), C36B(H36B), C37B(H37B),
 C38B(H38B), C39B(H39B)
;
_olex2_date_sample_data_collection 2019-04-29
_olex2_exptl_crystal_mounting_method 'mounted in a polyimide loop'
_olex2_submission_special_instructions 'No special instructions were received'
_oxdiff_exptl_absorpt_empirical_details
;
Empirical correction (ABSPACK) includes:
- Absorption correction using spherical harmonics
- Frame scaling
;
_oxdiff_exptl_absorpt_empirical_full_max 1.146
_oxdiff_exptl_absorpt_empirical_full_min 0.886

loop_
_space_group_symop_operation_xyz
'x, y, z'
'-x, -y, -z'

loop_
_atom_site_label
_atom_site_type_symbol
_atom_site_fract_x
_atom_site_fract_y
_atom_site_fract_z
_atom_site_U_iso_or_equiv
_atom_site_adp_type
_atom_site_occupancy
_atom_site_site_symmetry_order
_atom_site_calc_flag
_atom_site_refinement_flags_posn
_atom_site_refinement_flags_adp
_atom_site_refinement_flags_occupancy
_atom_site_disorder_assembly
_atom_site_disorder_group
Ru1 Ru 1.10229(3) 0.18016(2) 0.15658(2) 0.02170(7) Uani 1 1 d . . . . .
H H 0.956(4) 0.220(3) 0.1389(16) 0.033 Uiso 1 1 d R . . . .
P1 P 1.14594(10) 0.31715(6) 0.12847(4) 0.0264(2) Uani 1 1 d . . . . .
P2 P 1.11687(10) 0.15200(6) 0.07400(4) 0.02488(19) Uani 1 1 d . . . . .
O1 O 0.5743(3) 0.0881(2) 0.25919(13) 0.0498(9) Uani 1 1 d . . . . .
N1 N 0.8621(3) 0.0908(2) 0.24591(12) 0.0282(7) Uani 1 1 d . . . . .
C1 C 0.9966(4) 0.0989(2) 0.23147(13) 0.0248(8) Uani 1 1 d . . . . .
C2 C 1.0568(4) 0.1627(2) 0.24449(13) 0.0258(8) Uani 1 1 d . . . . .
H2 H 1.002061 0.204014 0.259421 0.031 Uiso 1 1 calc R . . . .
C3 C 1.1982(4) 0.1644(3) 0.23513(14) 0.0279(8) Uani 1 1 d . . . . .
H3 H 1.236123 0.205300 0.245495 0.033 Uiso 1 1 calc R . . . .
C4 C 1.2836(4) 0.1057(3) 0.21050(15) 0.0319(9) Uani 1 1 d . . . . .
H4 H 1.377817 0.105656 0.205777 0.038 Uiso 1 1 calc R . . . .
C5 C 1.2221(4) 0.0473(2) 0.19327(15) 0.0296(9) Uani 1 1 d . . . . .
H5 H 1.275671 0.009805 0.175266 0.036 Uiso 1 1 calc R . . . .
C6 C 1.0805(4) 0.0442(2) 0.20271(15) 0.0279(8) Uani 1 1 d . . . . .
H6 H 1.041634 0.006010 0.189994 0.034 Uiso 1 1 calc R . . . .
C7 C 0.7602(4) 0.1694(3) 0.24489(17) 0.0342(9) Uani 1 1 d . . . . .
H7A H 0.735579 0.198550 0.208593 0.041 Uiso 1 1 calc R . . . .
H7B H 0.799996 0.207948 0.259628 0.041 Uiso 1 1 calc R . . . .
C8 C 0.6325(4) 0.1485(3) 0.27630(17) 0.0380(10) Uani 1 1 d . . . . .
H8A H 0.655733 0.125703 0.313333 0.046 Uiso 1 1 calc R . . . .
H8B H 0.564439 0.200994 0.273209 0.046 Uiso 1 1 calc R . . . .
C9 C 0.8019(5) 0.0265(3) 0.22977(17) 0.0390(10) Uani 1 1 d . . . . .
H9A H 0.868967 -0.026647 0.233829 0.047 Uiso 1 1 calc R . . . .
H9B H 0.776638 0.047154 0.192851 0.047 Uiso 1 1 calc R . . . .
C10 C 0.6754(5) 0.0101(3) 0.2637(2) 0.0497(12) Uani 1 1 d . . . . .
H10A H 0.634960 -0.032275 0.253007 0.060 Uiso 1 1 calc R . . . .
H10B H 0.702203 -0.013147 0.300388 0.060 Uiso 1 1 calc R . . . .
C11 C 1.1211(5) 0.3717(3) 0.05854(15) 0.0337(9) Uani 1 1 d . . . . .
H11A H 1.149607 0.427090 0.051450 0.040 Uiso 1 1 calc R . . . .
H11B H 1.178931 0.337602 0.037192 0.040 Uiso 1 1 calc R . . . .
C12 C 0.9702(5) 0.3852(3) 0.04276(17) 0.0416(11) Uani 1 1 d . . . . .
H12A H 0.925138 0.342947 0.067263 0.050 Uiso 1 1 calc R . . . .
H12B H 0.923376 0.441911 0.045533 0.050 Uiso 1 1 calc R . . . .
C13 C 0.9563(7) 0.3772(3) -0.01320(19) 0.0581(15) Uani 1 1 d . . . . .
H13A H 0.990823 0.424111 -0.037932 0.070 Uiso 1 1 calc R . . . .
H13B H 0.859192 0.383047 -0.020284 0.070 Uiso 1 1 calc R . . . .
C14 C 1.0344(7) 0.2914(3) -0.02279(18) 0.0593(16) Uani 1 1 d . . . . .
H14A H 1.012475 0.288334 -0.057772 0.071 Uiso 1 1 calc R . . . .
H14B H 1.132742 0.290879 -0.022464 0.071 Uiso 1 1 calc R . . . .
C15 C 1.0025(5) 0.2117(3) 0.01723(16) 0.0431(11) Uani 1 1 d . . . . .
H15A H 0.993817 0.170395 -0.002653 0.052 Uiso 1 1 calc R . . . .
H15B H 0.911781 0.228123 0.032153 0.052 Uiso 1 1 calc R . . . .
C16 C 1.0426(5) 0.3998(3) 0.15844(16) 0.0377(10) Uani 1 1 d . . . . .
C17 C 0.9255(5) 0.3836(3) 0.18826(17) 0.0451(12) Uani 1 1 d . . . . .
H17 H 0.902335 0.329271 0.195408 0.054 Uiso 1 1 calc R . . . .
C18 C 0.8422(6) 0.4485(4) 0.2076(2) 0.0671(19) Uani 1 1 d . . . . .
H18 H 0.762525 0.437856 0.227164 0.081 Uiso 1 1 calc R . . . .
C19 C 0.8779(9) 0.5286(4) 0.1977(2) 0.089(3) Uani 1 1 d . . . . .
H19 H 0.823065 0.571513 0.211290 0.106 Uiso 1 1 calc R . . . .
C20 C 0.9933(9) 0.5454(4) 0.1681(2) 0.084(3) Uani 1 1 d . . . . .
H20 H 1.015680 0.599926 0.161323 0.101 Uiso 1 1 calc R . . . .
C21 C 1.0778(7) 0.4814(3) 0.14809(19) 0.0566(15) Uani 1 1 d . . . . .
H21 H 1.156502 0.492813 0.128094 0.068 Uiso 1 1 calc R . . . .
C22 C 1.3228(5) 0.3287(3) 0.13802(18) 0.0374(10) Uani 1 1 d . . . . .
C23 C 1.3603(6) 0.3499(3) 0.1825(2) 0.0496(12) Uani 1 1 d . . . . .
H23 H 1.295179 0.357499 0.209060 0.060 Uiso 1 1 calc R . . . .
C24 C 1.4951(7) 0.3599(4) 0.1874(3) 0.0675(18) Uani 1 1 d . . . . .
H24 H 1.519429 0.374785 0.217096 0.081 Uiso 1 1 calc R . . . .
C25 C 1.5924(6) 0.3478(4) 0.1488(3) 0.072(2) Uani 1 1 d . . . . .
H25 H 1.682029 0.355279 0.152234 0.087 Uiso 1 1 calc R . . . .
C26 C 1.5580(6) 0.3248(4) 0.1054(3) 0.0707(18) Uani 1 1 d . . . . .
H26 H 1.624889 0.314735 0.079844 0.085 Uiso 1 1 calc R . . . .
C27 C 1.4224(5) 0.3164(3) 0.0994(2) 0.0533(13) Uani 1 1 d . . . . .
H27 H 1.398552 0.302530 0.069255 0.064 Uiso 1 1 calc R . . . .
C28 C 1.2890(5) 0.1378(3) 0.04319(17) 0.0355(10) Uani 1 1 d . . . . .
C29 C 1.4017(5) 0.1308(3) 0.0732(2) 0.0461(12) Uani 1 1 d . . . . .
H29 H 1.388406 0.136209 0.107790 0.055 Uiso 1 1 calc R . . . .
C30 C 1.5349(6) 0.1157(4) 0.0529(3) 0.0694(19) Uani 1 1 d . . . . .
H30 H 1.610496 0.109617 0.073842 0.083 Uiso 1 1 calc R . . . .
C31 C 1.5536(7) 0.1100(4) 0.0009(3) 0.084(2) Uani 1 1 d . . . . .
H31 H 1.642505 0.101802 -0.013406 0.100 Uiso 1 1 calc R . . . .
C32 C 1.4444(7) 0.1160(4) -0.0295(3) 0.073(2) Uani 1 1 d . . . . .
H32 H 1.458814 0.110615 -0.064042 0.087 Uiso 1 1 calc R . . . .
C33 C 1.3097(6) 0.1304(3) -0.0088(2) 0.0502(13) Uani 1 1 d . . . . .
H33 H 1.234555 0.134942 -0.029667 0.060 Uiso 1 1 calc R . . . .
C34 C 1.0704(4) 0.0464(2) 0.08139(14) 0.0258(8) Uani 1 1 d . . . . .
C35 C 1.1701(4) -0.0284(2) 0.08528(15) 0.0299(8) Uani 1 1 d . . . . .
H35 H 1.263418 -0.025123 0.082140 0.036 Uiso 1 1 calc R . . . .
C36 C 1.1297(5) -0.1074(3) 0.09383(16) 0.0374(10) Uani 1 1 d . . . . .
H36 H 1.196318 -0.157046 0.096337 0.045 Uiso 1 1 calc R . . . .
C37 C 0.9927(5) -0.1133(3) 0.09863(16) 0.0403(10) Uani 1 1 d . . . . .
H37 H 0.967012 -0.166838 0.104477 0.048 Uiso 1 1 calc R . . . .
C38 C 0.8917(5) -0.0395(3) 0.09477(18) 0.0420(11) Uani 1 1 d . . . . .
H38 H 0.798637 -0.043318 0.098166 0.050 Uiso 1 1 calc R . . . .
C39 C 0.9318(4) 0.0396(3) 0.08582(16) 0.0348(9) Uani 1 1 d . . . . .
H39 H 0.864686 0.089204 0.082726 0.042 Uiso 1 1 calc R . . . .
Ru1B Ru 0.32062(3) 0.72401(2) 0.41632(2) 0.02326(7) Uani 1 1 d . . . . .
HA H 0.397(4) 0.747(3) 0.3619(16) 0.035 Uiso 1 1 d R . . . .
P1B P 0.19410(9) 0.85414(6) 0.37295(4) 0.02107(18) Uani 1 1 d . . . . .
P2B P 0.51002(9) 0.77012(6) 0.43738(4) 0.02227(19) Uani 1 1 d . . . . .
O1B O 0.4867(4) 0.4849(3) 0.27374(17) 0.0641(11) Uani 1 1 d . . . . .
N1B N 0.3680(3) 0.5438(2) 0.36312(16) 0.0365(8) Uani 1 1 d . . . . .
C1B C 0.3189(4) 0.5854(2) 0.40193(17) 0.0318(9) Uani 1 1 d . . . . .
C2B C 0.1841(4) 0.6379(2) 0.39964(16) 0.0279(8) Uani 1 1 d . . . . .
H2B H 0.132944 0.650594 0.369063 0.033 Uiso 1 1 calc R . . . .
C3B C 0.1273(4) 0.6706(3) 0.44296(17) 0.0349(9) Uani 1 1 d . . . . .
H3B H 0.037759 0.702320 0.440912 0.042 Uiso 1 1 calc R . . . .
C4B C 0.2027(5) 0.6565(3) 0.48901(17) 0.0385(10) Uani 1 1 d . . . . .
H4B H 0.162628 0.673952 0.518611 0.046 Uiso 1 1 calc R . . . .
C5B C 0.3418(5) 0.6149(3) 0.48850(17) 0.0391(10) Uani 1 1 d . . . . .
H5B H 0.396670 0.609447 0.517175 0.047 Uiso 1 1 calc R . . . .
C6B C 0.4002(4) 0.5812(2) 0.44586(18) 0.0352(10) Uani 1 1 d . . . . .
H6B H 0.493197 0.555803 0.446393 0.042 Uiso 1 1 calc R . . . .
C7B C 0.2971(6) 0.5673(5) 0.3141(3) 0.086(2) Uani 1 1 d . . . . .
H7BA H 0.314848 0.622902 0.293766 0.103 Uiso 1 1 calc R . . . .
H7BB H 0.198500 0.572779 0.321154 0.103 Uiso 1 1 calc R . . . .
C8B C 0.3427(7) 0.5012(6) 0.2820(4) 0.121(4) Uani 1 1 d . . . . .
H8BA H 0.313262 0.447784 0.300223 0.145 Uiso 1 1 calc R . . . .
H8BB H 0.297877 0.521651 0.247977 0.145 Uiso 1 1 calc R . . . .
C9B C 0.5163(5) 0.5196(4) 0.3560(2) 0.0631(16) Uani 1 1 d . . . . .
H9BA H 0.558982 0.495248 0.390268 0.076 Uiso 1 1 calc R . . . .
H9BB H 0.554262 0.570367 0.338700 0.076 Uiso 1 1 calc R . . . .
C10B C 0.5487(7) 0.4546(4) 0.3231(3) 0.084(2) Uani 1 1 d . . . . .
H10C H 0.647976 0.440507 0.318123 0.101 Uiso 1 1 calc R . . . .
H10D H 0.517068 0.402219 0.341904 0.101 Uiso 1 1 calc R . . . .
C11B C 0.2740(4) 0.9450(2) 0.33486(15) 0.0254(8) Uani 1 1 d . . . . .
H11C H 0.364172 0.921400 0.322279 0.030 Uiso 1 1 calc R . . . .
H11D H 0.218276 0.974042 0.303993 0.030 Uiso 1 1 calc R . . . .
C12B C 0.2924(4) 1.0124(2) 0.36362(16) 0.0281(8) Uani 1 1 d . . . . .
H12C H 0.342747 1.052997 0.340248 0.034 Uiso 1 1 calc R . . . .
H12D H 0.201794 1.044052 0.370076 0.034 Uiso 1 1 calc R . . . .
C13B C 0.3676(4) 0.9782(2) 0.41614(15) 0.0258(8) Uani 1 1 d . . . . .
H13C H 0.329337 0.929402 0.436841 0.031 Uiso 1 1 calc R . . . .
H13D H 0.349030 1.022633 0.435475 0.031 Uiso 1 1 calc R . . . .
C14B C 0.5239(4) 0.9501(2) 0.41163(16) 0.0287(8) Uani 1 1 d . . . . .
H14C H 0.563505 0.944965 0.445517 0.034 Uiso 1 1 calc R . . . .
H14D H 0.559799 0.995446 0.385995 0.034 Uiso 1 1 calc R . . . .
C15B C 0.5742(4) 0.8654(2) 0.39549(16) 0.0272(8) Uani 1 1 d . . . . .
H15C H 0.674300 0.853175 0.395917 0.033 Uiso 1 1 calc R . . . .
H15D H 0.546722 0.873424 0.359354 0.033 Uiso 1 1 calc R . . . .
C16B C 0.0525(4) 0.9075(2) 0.40838(14) 0.0234(7) Uani 1 1 d . . . . .
C17B C -0.0356(4) 0.9804(3) 0.38070(16) 0.0295(8) Uani 1 1 d . . . . .
H17B H -0.023997 1.000237 0.344342 0.035 Uiso 1 1 calc R . . . .
C18B C -0.1409(4) 1.0237(3) 0.40718(17) 0.0338(9) Uani 1 1 d . . . . .
H18B H -0.198194 1.073055 0.388589 0.041 Uiso 1 1 calc R . . . .
C19B C -0.1610(4) 0.9936(3) 0.46104(17) 0.0347(9) Uani 1 1 d . . . . .
H19B H -0.233108 1.022061 0.478422 0.042 Uiso 1 1 calc R . . . .
C20B C -0.0741(4) 0.9214(3) 0.48910(16) 0.0309(9) Uani 1 1 d . . . . .
H20B H -0.087116 0.901353 0.525368 0.037 Uiso 1 1 calc R . . . .
C21B C 0.0332(4) 0.8787(3) 0.46266(15) 0.0272(8) Uani 1 1 d . . . . .
H21B H 0.092262 0.830482 0.481568 0.033 Uiso 1 1 calc R . . . .
C22B C 0.1052(4) 0.8321(2) 0.31997(14) 0.0247(8) Uani 1 1 d . . . . .
C23B C 0.1801(4) 0.8218(2) 0.27433(15) 0.0295(8) Uani 1 1 d . . . . .
H23B H 0.271442 0.829382 0.270651 0.035 Uiso 1 1 calc R . . . .
C24B C 0.1204(4) 0.8004(3) 0.23450(16) 0.0347(9) Uani 1 1 d . . . . .
H24B H 0.171935 0.793006 0.204411 0.042 Uiso 1 1 calc R . . . .
C25B C -0.0169(5) 0.7899(3) 0.23924(16) 0.0382(10) Uani 1 1 d . . . . .
H25B H -0.057634 0.775994 0.212316 0.046 Uiso 1 1 calc R . . . .
C26B C -0.0920(4) 0.8004(3) 0.28443(17) 0.0392(10) Uani 1 1 d . . . . .
H26B H -0.183741 0.793485 0.287791 0.047 Uiso 1 1 calc R . . . .
C27B C -0.0321(4) 0.8209(3) 0.32460(15) 0.0301(8) Uani 1 1 d . . . . .
H27B H -0.083450 0.827362 0.354893 0.036 Uiso 1 1 calc R . . . .
C28B C 0.5261(4) 0.7822(2) 0.50448(15) 0.0244(7) Uani 1 1 d . . . . .
C29B C 0.4165(4) 0.7767(2) 0.54054(16) 0.0279(8) Uani 1 1 d . . . . .
H29B H 0.331890 0.769951 0.530226 0.033 Uiso 1 1 calc R . . . .
C30B C 0.4330(4) 0.7814(2) 0.59217(16) 0.0312(9) Uani 1 1 d . . . . .
H30B H 0.360164 0.776703 0.616515 0.037 Uiso 1 1 calc R . . . .
C31B C 0.5587(4) 0.7929(2) 0.60699(16) 0.0308(8) Uani 1 1 d . . . . .
H31B H 0.569649 0.796115 0.641430 0.037 Uiso 1 1 calc R . . . .
C32B C 0.6684(4) 0.7998(2) 0.57119(16) 0.0293(8) Uani 1 1 d . . . . .
H32B H 0.752360 0.807694 0.581449 0.035 Uiso 1 1 calc R . . . .
C33B C 0.6517(4) 0.7948(2) 0.52007(16) 0.0280(8) Uani 1 1 d . . . . .
H33B H 0.724682 0.799897 0.495805 0.034 Uiso 1 1 calc R . . . .
C34B C 0.6593(4) 0.6847(2) 0.43339(15) 0.0254(8) Uani 1 1 d . . . . .
C35B C 0.7190(4) 0.6249(2) 0.47817(16) 0.0273(8) Uani 1 1 d . . . . .
H35B H 0.687236 0.630071 0.511689 0.033 Uiso 1 1 calc R . . . .
C36B C 0.8252(4) 0.5580(2) 0.47296(18) 0.0318(9) Uani 1 1 d . . . . .
H36B H 0.864284 0.518384 0.502939 0.038 Uiso 1 1 calc R . . . .
C37B C 0.8731(4) 0.5500(3) 0.42312(19) 0.0349(10) Uani 1 1 d . . . . .
H37B H 0.943606 0.504716 0.419630 0.042 Uiso 1 1 calc R . . . .
C38B C 0.8160(4) 0.6092(3) 0.37877(18) 0.0354(9) Uani 1 1 d . . . . .
H38B H 0.849406 0.604508 0.345355 0.042 Uiso 1 1 calc R . . . .
C39B C 0.7083(4) 0.6760(3) 0.38381(17) 0.0316(9) Uani 1 1 d . . . . .
H39B H 0.668999 0.715096 0.353686 0.038 Uiso 1 1 calc R . . . .
S1B S 0.9025(4) 0.3048(3) 0.36691(11) 0.0320(7) Uani 0.457(6) 1 d . U P A 1
F1B F 1.102(4) 0.369(3) 0.3861(19) 0.050(8) Uani 0.457(6) 1 d . U P A 1
F2B F 1.1422(7) 0.3137(6) 0.3187(3) 0.059(2) Uani 0.457(6) 1 d . U P A 1
F3B F 1.0050(9) 0.4353(6) 0.3092(3) 0.061(3) Uani 0.457(6) 1 d . U P A 1
O2B O 0.9632(10) 0.2330(5) 0.4074(4) 0.054(2) Uani 0.457(6) 1 d . U P A 1
O3B O 0.860(3) 0.2727(12) 0.3208(12) 0.026(3) Uani 0.457(6) 1 d . U P A 1
O4B O 0.8056(7) 0.3685(5) 0.3867(3) 0.044(2) Uani 0.457(6) 1 d . U P A 1
C40B C 1.046(4) 0.363(2) 0.3454(12) 0.031(6) Uani 0.457(6) 1 d . U P A 1
S1C S 0.9470(3) 0.2699(2) 0.36045(9) 0.0310(6) Uani 0.543(6) 1 d . U P A 2
F1C F 1.111(3) 0.374(3) 0.3768(15) 0.038(4) Uani 0.543(6) 1 d . U P A 2
F2C F 1.0998(8) 0.3669(6) 0.2970(3) 0.066(2) Uani 0.543(6) 1 d . U P A 2
F3C F 0.9307(10) 0.4373(4) 0.3335(4) 0.077(3) Uani 0.543(6) 1 d . U P A 2
O2C O 1.0622(7) 0.2017(4) 0.3621(3) 0.055(2) Uani 0.543(6) 1 d . U P A 2
O3C O 0.848(3) 0.2955(10) 0.3185(11) 0.032(3) Uani 0.543(6) 1 d . U P A 2
O4C O 0.8846(10) 0.2740(8) 0.4114(3) 0.074(3) Uani 0.543(6) 1 d . U P A 2
C40C C 1.023(3) 0.3635(19) 0.3396(12) 0.038(5) Uani 0.543(6) 1 d . U P A 2
S1 S 0.54256(11) -0.15132(7) 0.19707(5) 0.0410(3) Uani 1 1 d . . . . .
F1 F 0.6944(5) -0.3002(3) 0.23912(18) 0.1116(18) Uani 1 1 d . . . . .
F2 F 0.6441(5) -0.2778(4) 0.1555(2) 0.157(3) Uani 1 1 d . . . . .
F3 F 0.4925(7) -0.3053(3) 0.2181(2) 0.140(2) Uani 1 1 d . . . . .
O2 O 0.5158(3) -0.1503(2) 0.25182(14) 0.0514(9) Uani 1 1 d . . . . .
O3 O 0.6647(5) -0.1180(3) 0.17485(16) 0.0800(14) Uani 1 1 d . . . . .
O4 O 0.4250(4) -0.1291(2) 0.16364(15) 0.0597(10) Uani 1 1 d . . . . .
C40 C 0.5948(8) -0.2633(4) 0.2040(4) 0.090(3) Uani 1 1 d . . . . .
O5 O 0.3714(17) -0.3799(11) 0.1092(6) 0.254(6) Uani 0.558(8) 1 d . U P B -2
C41 C 0.512(2) -0.4099(12) 0.1268(5) 0.248(7) Uani 0.558(8) 1 d G U P B -2
H41A H 0.521140 -0.465766 0.151803 0.298 Uiso 0.558(8) 1 calc R . P B -2
H41B H 0.540155 -0.369725 0.143756 0.298 Uiso 0.558(8) 1 calc R . P B -2
C42 C 0.6013(16) -0.4161(11) 0.0771(7) 0.198(7) Uani 0.558(8) 1 d G U P B -2
H42A H 0.607427 -0.471578 0.069216 0.238 Uiso 0.558(8) 1 calc R . P B -2
H42B H 0.693659 -0.406330 0.080676 0.238 Uiso 0.558(8) 1 calc R . P B -2
C43 C 0.520(2) -0.3430(11) 0.0347(5) 0.213(7) Uani 0.558(8) 1 d G U P B -2
H43A H 0.540385 -0.287407 0.035071 0.255 Uiso 0.558(8) 1 calc R . P B -2
H43B H 0.539324 -0.352468 -0.000420 0.255 Uiso 0.558(8) 1 calc R . P B -2
C44 C 0.3704(17) -0.3496(12) 0.0523(6) 0.233(7) Uani 0.558(8) 1 d G U P B -2
H44A H 0.310471 -0.293795 0.041631 0.280 Uiso 0.558(8) 1 calc R . P B -2
H44B H 0.337659 -0.389758 0.036667 0.280 Uiso 0.558(8) 1 calc R . P B -2
O5B O 0.453(2) -0.3437(10) 0.0820(7) 0.217(6) Uani 0.442(8) 1 d . U P B -1
C41B C 0.3624(18) -0.4000(12) 0.0759(8) 0.231(7) Uani 0.442(8) 1 d G U P B -1
H41C H 0.273645 -0.366702 0.062603 0.277 Uiso 0.442(8) 1 calc R . P B -1
H41D H 0.347558 -0.439401 0.109531 0.277 Uiso 0.442(8) 1 calc R . P B -1
C42B C 0.435(2) -0.4498(13) 0.0362(8) 0.218(8) Uani 0.442(8) 1 d G U P B -1
H42C H 0.412415 -0.418421 0.000021 0.261 Uiso 0.442(8) 1 calc R . P B -1
H42D H 0.410095 -0.506373 0.042808 0.261 Uiso 0.442(8) 1 calc R . P B -1
C43B C 0.588(2) -0.4563(12) 0.0477(8) 0.194(7) Uani 0.442(8) 1 d G U P B -1
H43C H 0.617846 -0.502981 0.078262 0.232 Uiso 0.442(8) 1 calc R . P B -1
H43D H 0.646379 -0.464178 0.017465 0.232 Uiso 0.442(8) 1 calc R . P B -1
C44B C 0.586(2) -0.3681(13) 0.0586(8) 0.211(7) Uani 0.442(8) 1 d G U P B -1
H44C H 0.659175 -0.372067 0.082634 0.253 Uiso 0.442(8) 1 calc R . P B -1
H44D H 0.599613 -0.326009 0.025924 0.253 Uiso 0.442(8) 1 calc R . P B -1

loop_
_atom_site_aniso_label
_atom_site_aniso_U_11
_atom_site_aniso_U_22
_atom_site_aniso_U_33
_atom_site_aniso_U_23
_atom_site_aniso_U_13
_atom_site_aniso_U_12
Ru1 0.02015(13) 0.02181(14) 0.01915(13) -0.00341(10) 0.00218(10) 0.00260(10)
P1 0.0314(5) 0.0217(5) 0.0230(4) -0.0046(4) -0.0017(4) 0.0017(4)
P2 0.0295(5) 0.0232(5) 0.0200(4) -0.0056(4) 0.0046(4) -0.0018(4)
O1 0.0308(16) 0.075(2) 0.0454(19) -0.0128(18) 0.0027(14) -0.0184(16)
N1 0.0280(16) 0.0304(17) 0.0234(15) -0.0032(13) 0.0065(13) -0.0061(13)
C1 0.0237(18) 0.0275(19) 0.0168(16) 0.0027(14) 0.0014(14) -0.0009(15)
C2 0.0259(18) 0.033(2) 0.0161(16) -0.0045(15) 0.0025(14) -0.0020(15)
C3 0.0268(19) 0.034(2) 0.0187(17) 0.0016(15) -0.0039(14) -0.0054(16)
C4 0.0222(18) 0.037(2) 0.0270(19) 0.0029(17) -0.0038(15) 0.0044(16)
C5 0.031(2) 0.0229(19) 0.0249(19) 0.0028(15) 0.0003(15) 0.0078(15)
C6 0.034(2) 0.0202(18) 0.0256(18) -0.0019(15) -0.0006(16) -0.0004(15)
C7 0.0226(19) 0.038(2) 0.037(2) -0.0059(18) 0.0052(16) 0.0014(17)
C8 0.027(2) 0.045(3) 0.036(2) -0.0048(19) 0.0026(17) -0.0016(18)
C9 0.041(2) 0.046(3) 0.035(2) -0.014(2) 0.0107(19) -0.021(2)
C10 0.046(3) 0.060(3) 0.050(3) -0.016(2) 0.014(2) -0.029(2)
C11 0.050(3) 0.025(2) 0.0235(19) -0.0049(16) -0.0010(18) -0.0035(18)
C12 0.059(3) 0.027(2) 0.034(2) -0.0041(18) -0.016(2) 0.005(2)
C13 0.101(5) 0.028(2) 0.040(3) -0.002(2) -0.031(3) 0.001(3)
C14 0.113(5) 0.036(3) 0.026(2) -0.005(2) -0.014(3) -0.007(3)
C15 0.069(3) 0.033(2) 0.024(2) -0.0062(18) -0.011(2) 0.001(2)
C16 0.050(3) 0.030(2) 0.028(2) -0.0104(17) -0.0114(19) 0.0139(19)
C17 0.049(3) 0.046(3) 0.033(2) -0.016(2) -0.008(2) 0.020(2)
C18 0.073(4) 0.074(4) 0.041(3) -0.026(3) -0.008(3) 0.037(3)
C19 0.138(7) 0.059(4) 0.049(3) -0.032(3) -0.030(4) 0.062(4)
C20 0.161(8) 0.036(3) 0.044(3) -0.018(3) -0.025(4) 0.028(4)
C21 0.103(5) 0.026(2) 0.035(2) -0.0085(19) -0.017(3) 0.010(3)
C22 0.043(2) 0.0204(19) 0.046(2) -0.0021(18) -0.008(2) -0.0055(17)
C23 0.062(3) 0.033(2) 0.050(3) 0.002(2) -0.019(2) -0.008(2)
C24 0.081(4) 0.049(3) 0.071(4) 0.009(3) -0.038(3) -0.029(3)
C25 0.057(4) 0.044(3) 0.107(5) 0.016(3) -0.035(4) -0.022(3)
C26 0.042(3) 0.055(4) 0.115(6) -0.015(4) 0.004(3) -0.018(3)
C27 0.044(3) 0.048(3) 0.075(4) -0.022(3) 0.006(3) -0.016(2)
C28 0.045(2) 0.028(2) 0.035(2) -0.0125(17) 0.0203(19) -0.0112(18)
C29 0.036(2) 0.050(3) 0.059(3) -0.026(2) 0.023(2) -0.014(2)
C30 0.038(3) 0.084(4) 0.105(5) -0.059(4) 0.038(3) -0.023(3)
C31 0.069(4) 0.091(5) 0.122(6) -0.074(5) 0.072(4) -0.051(4)
C32 0.093(5) 0.071(4) 0.075(4) -0.049(3) 0.061(4) -0.044(4)
C33 0.069(3) 0.042(3) 0.046(3) -0.022(2) 0.031(3) -0.023(2)
C34 0.0297(19) 0.0263(19) 0.0212(17) -0.0072(15) 0.0048(15) -0.0048(15)
C35 0.033(2) 0.030(2) 0.0259(19) -0.0082(16) 0.0075(16) -0.0040(16)
C36 0.051(3) 0.027(2) 0.031(2) -0.0082(17) 0.0086(19) -0.0024(19)
C37 0.064(3) 0.039(2) 0.025(2) -0.0110(18) 0.006(2) -0.024(2)
C38 0.039(2) 0.056(3) 0.039(2) -0.019(2) 0.0051(19) -0.021(2)
C39 0.032(2) 0.039(2) 0.035(2) -0.0152(19) 0.0012(17) -0.0042(18)
Ru1B 0.01909(13) 0.01757(13) 0.02869(15) 0.00252(11) -0.00094(11) -0.00363(10)
P1B 0.0161(4) 0.0198(4) 0.0230(4) 0.0001(3) 0.0016(3) -0.0008(3)
P2B 0.0161(4) 0.0169(4) 0.0295(5) 0.0010(4) 0.0001(3) -0.0019(3)
O1B 0.051(2) 0.067(3) 0.082(3) -0.039(2) 0.012(2) -0.0077(19)
N1B 0.0253(17) 0.0239(17) 0.059(2) -0.0095(16) 0.0019(16) -0.0021(14)
C1B 0.028(2) 0.0190(18) 0.045(2) 0.0009(17) -0.0019(17) -0.0073(15)
C2B 0.0220(18) 0.0241(19) 0.038(2) -0.0033(16) -0.0037(16) -0.0102(15)
C3B 0.033(2) 0.025(2) 0.045(2) -0.0035(18) 0.0114(18) -0.0134(17)
C4B 0.050(3) 0.031(2) 0.035(2) 0.0001(18) 0.012(2) -0.023(2)
C5B 0.050(3) 0.024(2) 0.037(2) 0.0138(18) -0.013(2) -0.0172(19)
C6B 0.031(2) 0.0155(18) 0.052(3) 0.0070(17) -0.0098(19) -0.0046(15)
C7B 0.060(4) 0.111(6) 0.102(5) -0.081(5) -0.040(4) 0.034(4)
C8B 0.056(4) 0.165(8) 0.194(9) -0.154(8) -0.008(5) 0.005(5)
C9B 0.031(3) 0.096(5) 0.050(3) -0.013(3) -0.003(2) 0.013(3)
C10B 0.075(4) 0.064(4) 0.086(5) -0.009(4) 0.033(4) 0.029(3)
C11B 0.0181(16) 0.0226(18) 0.0281(19) 0.0043(15) 0.0011(14) -0.0005(14)
C12B 0.0224(18) 0.0185(18) 0.038(2) -0.0003(16) 0.0007(16) 0.0004(14)
C13B 0.0224(18) 0.0206(18) 0.033(2) -0.0034(15) 0.0035(15) -0.0050(14)
C14B 0.0221(18) 0.0193(18) 0.040(2) 0.0025(16) -0.0016(16) -0.0045(14)
C15B 0.0183(17) 0.0222(18) 0.036(2) 0.0001(16) 0.0046(15) -0.0028(14)
C16B 0.0188(16) 0.0270(19) 0.0238(17) -0.0062(15) 0.0014(14) -0.0033(14)
C17B 0.0224(18) 0.034(2) 0.0281(19) -0.0056(16) 0.0009(15) 0.0023(16)
C18B 0.0208(18) 0.039(2) 0.041(2) -0.0170(19) -0.0009(17) 0.0048(16)
C19B 0.0178(18) 0.053(3) 0.041(2) -0.026(2) 0.0062(16) -0.0079(17)
C20B 0.0257(19) 0.044(2) 0.030(2) -0.0145(18) 0.0066(16) -0.0171(17)
C21B 0.0209(17) 0.032(2) 0.0289(19) -0.0056(16) 0.0009(15) -0.0095(15)
C22B 0.0214(17) 0.0218(18) 0.0253(18) 0.0011(14) -0.0002(14) -0.0005(14)
C23B 0.0267(19) 0.027(2) 0.030(2) -0.0027(16) 0.0027(16) 0.0007(15)
C24B 0.037(2) 0.041(2) 0.0232(19) -0.0060(17) 0.0028(17) -0.0033(18)
C25B 0.043(2) 0.047(3) 0.026(2) -0.0085(19) -0.0041(18) -0.012(2)
C26B 0.031(2) 0.051(3) 0.036(2) -0.007(2) 0.0011(18) -0.0120(19)
C27B 0.0264(19) 0.038(2) 0.0239(18) -0.0048(16) 0.0042(15) -0.0068(16)
C28B 0.0195(17) 0.0167(17) 0.0318(19) 0.0001(14) 0.0003(14) 0.0004(13)
C29B 0.0230(18) 0.0215(18) 0.036(2) -0.0033(16) -0.0010(16) -0.0010(14)
C30B 0.0266(19) 0.027(2) 0.038(2) -0.0066(17) 0.0050(17) -0.0035(16)
C31B 0.031(2) 0.0226(19) 0.035(2) -0.0040(16) -0.0032(17) -0.0018(16)
C32B 0.0226(18) 0.0200(18) 0.044(2) -0.0064(16) -0.0036(16) -0.0025(14)
C33B 0.0221(18) 0.0201(18) 0.038(2) -0.0015(16) 0.0027(16) -0.0034(14)
C34B 0.0171(16) 0.0209(18) 0.036(2) -0.0032(15) 0.0009(15) -0.0043(14)
C35B 0.0232(18) 0.0179(17) 0.038(2) -0.0014(15) -0.0005(16) -0.0048(14)
C36B 0.0211(18) 0.0174(18) 0.054(3) -0.0009(17) -0.0067(17) -0.0040(14)
C37B 0.0165(17) 0.024(2) 0.063(3) -0.0119(19) 0.0023(18) 0.0012(15)
C38B 0.0251(19) 0.035(2) 0.044(2) -0.0104(19) 0.0064(18) -0.0039(17)
C39B 0.0214(18) 0.030(2) 0.038(2) -0.0019(17) 0.0046(16) -0.0025(15)
S1B 0.0330(15) 0.0330(17) 0.0305(14) -0.0074(12) 0.0022(11) -0.0088(13)
F1B 0.053(13) 0.043(9) 0.050(16) -0.011(9) -0.013(9) 0.001(8)
F2B 0.039(4) 0.091(6) 0.050(5) -0.030(4) 0.013(3) -0.011(4)
F3B 0.056(5) 0.055(5) 0.059(5) 0.021(4) -0.016(4) -0.021(4)
O2B 0.056(6) 0.039(5) 0.055(5) 0.013(4) -0.008(5) -0.014(4)
O3B 0.032(6) 0.014(8) 0.031(5) -0.013(6) -0.004(4) 0.008(6)
O4B 0.036(4) 0.060(5) 0.044(4) -0.028(4) 0.013(3) -0.011(3)
C40B 0.029(8) 0.034(7) 0.025(9) 0.009(7) -0.011(7) -0.011(5)
S1C 0.0309(13) 0.0382(15) 0.0251(11) -0.0069(10) -0.0017(9) -0.0101(11)
F1C 0.033(5) 0.044(6) 0.039(9) -0.008(6) -0.004(5) -0.013(4)
F2C 0.073(5) 0.089(6) 0.043(4) -0.007(4) 0.015(3) -0.047(4)
F3C 0.101(6) 0.029(3) 0.098(6) -0.025(4) -0.054(5) 0.021(4)
O2C 0.059(4) 0.030(3) 0.080(5) -0.019(3) -0.042(4) 0.006(3)
O3C 0.026(5) 0.026(9) 0.044(5) -0.019(7) 0.003(4) 0.003(7)
O4C 0.076(6) 0.138(10) 0.025(4) -0.022(5) 0.015(4) -0.060(6)
C40C 0.042(11) 0.045(7) 0.036(7) -0.027(6) -0.015(7) 0.000(7)
S1 0.0319(5) 0.0398(6) 0.0501(6) -0.0138(5) 0.0101(5) -0.0039(4)
F1 0.128(4) 0.074(3) 0.133(4) -0.060(3) -0.082(3) 0.052(2)
F2 0.127(4) 0.187(5) 0.178(5) -0.155(5) -0.075(4) 0.091(4)
F3 0.195(6) 0.057(3) 0.180(5) -0.011(3) -0.087(5) -0.043(3)
O2 0.0398(18) 0.068(2) 0.053(2) -0.0244(18) 0.0191(16) -0.0198(17)
O3 0.075(3) 0.117(4) 0.058(2) -0.022(3) 0.032(2) -0.052(3)
O4 0.046(2) 0.061(2) 0.064(2) -0.0177(19) -0.0087(18) 0.0147(17)
C40 0.082(5) 0.058(4) 0.131(7) -0.028(4) -0.057(5) 0.009(4)
O5 0.354(15) 0.274(12) 0.190(11) -0.018(10) -0.092(11) -0.218(12)
C41 0.351(16) 0.243(13) 0.164(12) 0.024(11) -0.060(12) -0.169(13)
C42 0.321(15) 0.199(13) 0.108(10) 0.016(10) -0.057(11) -0.182(12)
C43 0.341(15) 0.217(12) 0.105(10) 0.032(10) -0.040(11) -0.194(12)
C44 0.316(14) 0.253(13) 0.156(11) 0.034(11) -0.082(11) -0.202(12)
O5B 0.328(14) 0.228(11) 0.141(10) 0.017(9) -0.064(10) -0.222(11)
C41B 0.311(15) 0.261(13) 0.181(13) -0.001(11) -0.102(12) -0.236(12)
C42B 0.310(16) 0.246(15) 0.138(13) 0.007(12) -0.071(13) -0.198(14)
C43B 0.308(15) 0.201(13) 0.105(11) 0.024(10) -0.046(12) -0.190(12)
C44B 0.317(15) 0.210(13) 0.136(12) 0.026(11) -0.034(12) -0.203(12)

loop_
_atom_type_symbol
_atom_type_description
_atom_type_scat_dispersion_real
_atom_type_scat_dispersion_imag
_atom_type_scat_source
C C 0.0181 0.0091 'International Tables Vol C Tables 4.2.6.8 and 6.1.1.4'
H H 0.0000 0.0000 'International Tables Vol C Tables 4.2.6.8 and 6.1.1.4'
F F 0.0727 0.0534 'International Tables Vol C Tables 4.2.6.8 and 6.1.1.4'
N N 0.0311 0.0180 'International Tables Vol C Tables 4.2.6.8 and 6.1.1.4'
O O 0.0492 0.0322 'International Tables Vol C Tables 4.2.6.8 and 6.1.1.4'
P P 0.2955 0.4335 'International Tables Vol C Tables 4.2.6.8 and 6.1.1.4'
Ru Ru 0.0552 3.2960 'International Tables Vol C Tables 4.2.6.8 and 6.1.1.4'
S S 0.3331 0.5567 'International Tables Vol C Tables 4.2.6.8 and 6.1.1.4'

loop_
_exptl_crystal_face_index_h
_exptl_crystal_face_index_k
_exptl_crystal_face_index_l
_exptl_crystal_face_perp_dist
0 2 17 0.0177
0 -2 -17 0.0010
-3 -10 -3 0.0229
0 10 2 0.0274
6 7 3 0.0295
-6 0 -2 0.0391
6 0 2 0.0391

loop_
_geom_angle_atom_site_label_1
_geom_angle_atom_site_label_2
_geom_angle_atom_site_label_3
_geom_angle
_geom_angle_site_symmetry_1
_geom_angle_site_symmetry_3
_geom_angle_publ_flag
P1 Ru1 H 85.6(16) . . ?
P1 Ru1 P2 96.27(4) . . ?
P1 Ru1 C1 136.73(10) . . ?
P1 Ru1 C4 104.51(11) . . ?
P2 Ru1 H 81.2(15) . . ?
P2 Ru1 C1 123.71(10) . . ?
C1 Ru1 H 85.1(16) . . ?
C2 Ru1 H 96.1(15) . . ?
C2 Ru1 P1 104.31(10) . . ?
C2 Ru1 P2 159.00(10) . . ?
C2 Ru1 C1 35.45(13) . . ?
C2 Ru1 C4 64.99(13) . . ?
C2 Ru1 C6 64.31(14) . . ?
C3 Ru1 H 129.0(15) . . ?
C3 Ru1 P1 90.53(11) . . ?
C3 Ru1 P2 149.61(10) . . ?
C3 Ru1 C1 64.04(13) . . ?
C3 Ru1 C2 36.22(13) . . ?
C3 Ru1 C4 35.95(14) . . ?
C3 Ru1 C5 64.35(15) . . ?
C3 Ru1 C6 75.99(14) . . ?
C4 Ru1 H 160.1(15) . . ?
C4 Ru1 P2 114.01(11) . . ?
C4 Ru1 C1 75.78(13) . . ?
C5 Ru1 H 137.2(16) . . ?
C5 Ru1 P1 137.18(11) . . ?
C5 Ru1 P2 91.56(10) . . ?
C5 Ru1 C1 64.19(13) . . ?
C5 Ru1 C2 76.23(14) . . ?
C5 Ru1 C4 35.83(15) . . ?
C5 Ru1 C6 36.19(14) . . ?
C6 Ru1 H 102.3(16) . . ?
C6 Ru1 P1 166.51(10) . . ?
C6 Ru1 P2 95.75(10) . . ?
C6 Ru1 C1 35.52(13) . . ?
C6 Ru1 C4 64.76(15) . . ?
C11 P1 Ru1 117.72(14) . . ?
C11 P1 C16 99.69(18) . . ?
C11 P1 C22 101.5(2) . . ?
C16 P1 Ru1 117.54(16) . . ?
C22 P1 Ru1 115.47(13) . . ?
C22 P1 C16 102.1(2) . . ?
C15 P2 Ru1 125.58(15) . . ?
C28 P2 Ru1 116.76(15) . . ?
C28 P2 C15 103.4(2) . . ?
C28 P2 C34 101.98(18) . . ?
C34 P2 Ru1 107.94(12) . . ?
C34 P2 C15 97.11(19) . . ?
C8 O1 C10 109.1(3) . . ?
C1 N1 C7 118.0(3) . . ?
C1 N1 C9 119.5(3) . . ?
C9 N1 C7 111.5(3) . . ?
N1 C1 Ru1 134.2(2) . . ?
N1 C1 C2 121.2(3) . . ?
N1 C1 C6 121.6(4) . . ?
C2 C1 Ru1 68.3(2) . . ?
C2 C1 C6 117.2(3) . . ?
C6 C1 Ru1 68.9(2) . . ?
Ru1 C2 H2 124.5 . . ?
C1 C2 Ru1 76.2(2) . . ?
C1 C2 H2 119.6 . . ?
C3 C2 Ru1 71.3(2) . . ?
C3 C2 C1 120.8(4) . . ?
C3 C2 H2 119.6 . . ?
Ru1 C3 H3 126.5 . . ?
C2 C3 Ru1 72.5(2) . . ?
C2 C3 H3 119.2 . . ?
C4 C3 Ru1 73.8(2) . . ?
C4 C3 C2 121.6(4) . . ?
C4 C3 H3 119.2 . . ?
Ru1 C4 H4 130.3 . . ?
C3 C4 Ru1 70.3(2) . . ?
C3 C4 H4 121.1 . . ?
C5 C4 Ru1 70.7(2) . . ?
C5 C4 C3 117.8(4) . . ?
C5 C4 H4 121.1 . . ?
Ru1 C5 H5 126.3 . . ?
C4 C5 Ru1 73.5(2) . . ?
C4 C5 H5 119.3 . . ?
C4 C5 C6 121.3(4) . . ?
C6 C5 Ru1 72.8(2) . . ?
C6 C5 H5 119.3 . . ?
Ru1 C6 H6 125.4 . . ?
C1 C6 Ru1 75.6(2) . . ?
C1 C6 H6 119.6 . . ?
C5 C6 Ru1 71.0(2) . . ?
C5 C6 C1 120.7(4) . . ?
C5 C6 H6 119.6 . . ?
N1 C7 H7A 109.5 . . ?
N1 C7 H7B 109.5 . . ?
N1 C7 C8 110.6(3) . . ?
H7A C7 H7B 108.1 . . ?
C8 C7 H7A 109.5 . . ?
C8 C7 H7B 109.5 . . ?
O1 C8 C7 112.5(4) . . ?
O1 C8 H8A 109.1 . . ?
O1 C8 H8B 109.1 . . ?
C7 C8 H8A 109.1 . . ?
C7 C8 H8B 109.1 . . ?
H8A C8 H8B 107.8 . . ?
N1 C9 H9A 109.8 . . ?
N1 C9 H9B 109.8 . . ?
N1 C9 C10 109.2(4) . . ?
H9A C9 H9B 108.3 . . ?
C10 C9 H9A 109.8 . . ?
C10 C9 H9B 109.8 . . ?
O1 C10 C9 111.3(4) . . ?
O1 C10 H10A 109.4 . . ?
O1 C10 H10B 109.4 . . ?
C9 C10 H10A 109.4 . . ?
C9 C10 H10B 109.4 . . ?
H10A C10 H10B 108.0 . . ?
P1 C11 H11A 109.3 . . ?
P1 C11 H11B 109.3 . . ?
H11A C11 H11B 107.9 . . ?
C12 C11 P1 111.8(3) . . ?
C12 C11 H11A 109.3 . . ?
C12 C11 H11B 109.3 . . ?
C11 C12 H12A 109.1 . . ?
C11 C12 H12B 109.1 . . ?
H12A C12 H12B 107.8 . . ?
C13 C12 C11 112.5(4) . . ?
C13 C12 H12A 109.1 . . ?
C13 C12 H12B 109.1 . . ?
C12 C13 H13A 108.9 . . ?
C12 C13 H13B 108.9 . . ?
C12 C13 C14 113.3(4) . . ?
H13A C13 H13B 107.7 . . ?
C14 C13 H13A 108.9 . . ?
C14 C13 H13B 108.9 . . ?
C13 C14 H14A 108.6 . . ?
C13 C14 H14B 108.6 . . ?
H14A C14 H14B 107.5 . . ?
C15 C14 C13 114.8(5) . . ?
C15 C14 H14A 108.6 . . ?
C15 C14 H14B 108.6 . . ?
P2 C15 H15A 106.7 . . ?
P2 C15 H15B 106.7 . . ?
C14 C15 P2 122.7(4) . . ?
C14 C15 H15A 106.7 . . ?
C14 C15 H15B 106.7 . . ?
H15A C15 H15B 106.6 . . ?
C17 C16 P1 120.4(4) . . ?
C17 C16 C21 119.9(4) . . ?
C21 C16 P1 119.6(4) . . ?
C16 C17 H17 119.9 . . ?
C16 C17 C18 120.1(5) . . ?
C18 C17 H17 119.9 . . ?
C17 C18 H18 120.1 . . ?
C19 C18 C17 119.9(6) . . ?
C19 C18 H18 120.1 . . ?
C18 C19 H19 119.7 . . ?
C20 C19 C18 120.5(5) . . ?
C20 C19 H19 119.7 . . ?
C19 C20 H20 119.7 . . ?
C19 C20 C21 120.5(6) . . ?
C21 C20 H20 119.7 . . ?
C16 C21 H21 120.4 . . ?
C20 C21 C16 119.1(6) . . ?
C20 C21 H21 120.4 . . ?
C23 C22 P1 122.2(4) . . ?
C27 C22 P1 119.0(4) . . ?
C27 C22 C23 118.9(5) . . ?
C22 C23 H23 120.0 . . ?
C22 C23 C24 120.0(6) . . ?
C24 C23 H23 120.0 . . ?
C23 C24 H24 119.8 . . ?
C25 C24 C23 120.5(6) . . ?
C25 C24 H24 119.8 . . ?
C24 C25 H25 119.9 . . ?
C26 C25 C24 120.2(6) . . ?
C26 C25 H25 119.9 . . ?
C25 C26 H26 120.0 . . ?
C25 C26 C27 119.9(6) . . ?
C27 C26 H26 120.0 . . ?
C22 C27 C26 120.4(6) . . ?
C22 C27 H27 119.8 . . ?
C26 C27 H27 119.8 . . ?
C29 C28 P2 118.6(3) . . ?
C29 C28 C33 119.1(4) . . ?
C33 C28 P2 122.3(4) . . ?
C28 C29 H29 119.4 . . ?
C28 C29 C30 121.3(5) . . ?
C30 C29 H29 119.4 . . ?
C29 C30 H30 120.5 . . ?
C29 C30 C31 118.9(6) . . ?
C31 C30 H30 120.5 . . ?
C30 C31 H31 119.5 . . ?
C32 C31 C30 121.0(5) . . ?
C32 C31 H31 119.5 . . ?
C31 C32 H32 120.0 . . ?
C31 C32 C33 120.0(5) . . ?
C33 C32 H32 120.0 . . ?
C28 C33 C32 119.6(6) . . ?
C28 C33 H33 120.2 . . ?
C32 C33 H33 120.2 . . ?
C35 C34 P2 122.1(3) . . ?
C39 C34 P2 119.0(3) . . ?
C39 C34 C35 118.9(4) . . ?
C34 C35 H35 120.1 . . ?
C36 C35 C34 119.8(4) . . ?
C36 C35 H35 120.1 . . ?
C35 C36 H36 119.6 . . ?
C37 C36 C35 120.8(4) . . ?
C37 C36 H36 119.6 . . ?
C36 C37 H37 119.9 . . ?
C36 C37 C38 120.2(4) . . ?
C38 C37 H37 119.9 . . ?
C37 C38 H38 120.4 . . ?
C39 C38 C37 119.1(4) . . ?
C39 C38 H38 120.4 . . ?
C34 C39 H39 119.4 . . ?
C38 C39 C34 121.2(4) . . ?
C38 C39 H39 119.4 . . ?
P1B Ru1B HA 75.7(15) . . ?
P1B Ru1B C1B 127.36(10) . . ?
P1B Ru1B C4B 111.87(12) . . ?
P2B Ru1B HA 77.3(15) . . ?
P2B Ru1B P1B 99.50(3) . . ?
P2B Ru1B C1B 125.85(10) . . ?
P2B Ru1B C4B 113.72(12) . . ?
C1B Ru1B HA 88.5(15) . . ?
C2B Ru1B HA 100.7(16) . . ?
C2B Ru1B P1B 97.98(10) . . ?
C2B Ru1B P2B 161.30(10) . . ?
C2B Ru1B C1B 35.66(13) . . ?
C2B Ru1B C4B 65.03(15) . . ?
C3B Ru1B HA 133.8(16) . . ?
C3B Ru1B P1B 91.35(11) . . ?
C3B Ru1B P2B 148.82(12) . . ?
C3B Ru1B C1B 64.45(14) . . ?
C3B Ru1B C2B 36.49(15) . . ?
C3B Ru1B C4B 35.85(16) . . ?
C3B Ru1B C6B 76.80(15) . . ?
C4B Ru1B HA 164.1(15) . . ?
C4B Ru1B C1B 75.84(15) . . ?
C5B Ru1B HA 137.2(15) . . ?
C5B Ru1B P1B 147.02(13) . . ?
C5B Ru1B P2B 92.00(12) . . ?
C5B Ru1B C1B 64.36(16) . . ?
C5B Ru1B C2B 76.70(15) . . ?
C5B Ru1B C3B 64.83(16) . . ?
C5B Ru1B C4B 36.16(16) . . ?
C5B Ru1B C6B 36.59(16) . . ?
C6B Ru1B HA 103.0(15) . . ?
C6B Ru1B P1B 162.42(11) . . ?
C6B Ru1B P2B 97.27(11) . . ?
C6B Ru1B C1B 35.52(14) . . ?
C6B Ru1B C2B 64.79(14) . . ?
C6B Ru1B C4B 65.35(16) . . ?
C11B P1B Ru1B 123.03(12) . . ?
C16B P1B Ru1B 119.00(12) . . ?
C16B P1B C11B 102.51(17) . . ?
C16B P1B C22B 102.81(17) . . ?
C22B P1B Ru1B 105.92(12) . . ?
C22B P1B C11B 100.32(17) . . ?
C15B P2B Ru1B 122.86(13) . . ?
C28B P2B Ru1B 119.85(12) . . ?
C28B P2B C15B 102.46(18) . . ?
C28B P2B C34B 101.52(17) . . ?
C34B P2B Ru1B 106.19(12) . . ?
C34B P2B C15B 100.33(16) . . ?
C10B O1B C8B 108.0(6) . . ?
C1B N1B C7B 119.2(4) . . ?
C1B N1B C9B 119.0(4) . . ?
C7B N1B C9B 112.0(4) . . ?
N1B C1B Ru1B 135.5(3) . . ?
N1B C1B C2B 121.7(4) . . ?
N1B C1B C6B 122.2(4) . . ?
C2B C1B Ru1B 67.3(2) . . ?
C6B C1B Ru1B 67.1(2) . . ?
C6B C1B C2B 116.1(4) . . ?
Ru1B C2B H2B 123.8 . . ?
C1B C2B Ru1B 77.1(2) . . ?
C1B C2B H2B 119.4 . . ?
C3B C2B Ru1B 71.2(2) . . ?
C3B C2B C1B 121.2(4) . . ?
C3B C2B H2B 119.4 . . ?
Ru1B C3B H3B 125.9 . . ?
C2B C3B Ru1B 72.4(2) . . ?
C2B C3B H3B 119.2 . . ?
C4B C3B Ru1B 74.4(2) . . ?
C4B C3B C2B 121.5(4) . . ?
C4B C3B H3B 119.2 . . ?
Ru1B C4B H4B 132.5 . . ?
C3B C4B Ru1B 69.8(2) . . ?
C3B C4B H4B 121.4 . . ?
C3B C4B C5B 117.1(4) . . ?
C5B C4B Ru1B 68.9(2) . . ?
C5B C4B H4B 121.4 . . ?
Ru1B C5B H5B 124.9 . . ?
C4B C5B Ru1B 74.9(2) . . ?
C4B C5B H5B 119.0 . . ?
C6B C5B Ru1B 72.8(2) . . ?
C6B C5B C4B 122.0(4) . . ?
C6B C5B H5B 119.0 . . ?
Ru1B C6B H6B 124.0 . . ?
C1B C6B Ru1B 77.4(2) . . ?
C1B C6B H6B 119.5 . . ?
C5B C6B Ru1B 70.6(2) . . ?
C5B C6B C1B 120.9(4) . . ?
C5B C6B H6B 119.5 . . ?
N1B C7B H7BA 109.3 . . ?
N1B C7B H7BB 109.3 . . ?
N1B C7B C8B 111.7(6) . . ?
H7BA C7B H7BB 107.9 . . ?
C8B C7B H7BA 109.3 . . ?
C8B C7B H7BB 109.3 . . ?
O1B C8B C7B 112.5(5) . . ?
O1B C8B H8BA 109.1 . . ?
O1B C8B H8BB 109.1 . . ?
C7B C8B H8BA 109.1 . . ?
C7B C8B H8BB 109.1 . . ?
H8BA C8B H8BB 107.8 . . ?
N1B C9B H9BA 109.5 . . ?
N1B C9B H9BB 109.5 . . ?
N1B C9B C10B 110.6(5) . . ?
H9BA C9B H9BB 108.1 . . ?
C10B C9B H9BA 109.5 . . ?
C10B C9B H9BB 109.5 . . ?
O1B C10B C9B 112.3(5) . . ?
O1B C10B H10C 109.1 . . ?
O1B C10B H10D 109.1 . . ?
C9B C10B H10C 109.1 . . ?
C9B C10B H10D 109.1 . . ?
H10C C10B H10D 107.9 . . ?
P1B C11B H11C 108.0 . . ?
P1B C11B H11D 108.0 . . ?
H11C C11B H11D 107.3 . . ?
C12B C11B P1B 117.1(3) . . ?
C12B C11B H11C 108.0 . . ?
C12B C11B H11D 108.0 . . ?
C11B C12B H12C 108.3 . . ?
C11B C12B H12D 108.3 . . ?
H12C C12B H12D 107.4 . . ?
C13B C12B C11B 116.1(3) . . ?
C13B C12B H12C 108.3 . . ?
C13B C12B H12D 108.3 . . ?
C12B C13B H13C 108.5 . . ?
C12B C13B H13D 108.5 . . ?
C12B C13B C14B 115.3(3) . . ?
H13C C13B H13D 107.5 . . ?
C14B C13B H13C 108.5 . . ?
C14B C13B H13D 108.5 . . ?
C13B C14B H14C 108.2 . . ?
C13B C14B H14D 108.2 . . ?
C13B C14B C15B 116.2(3) . . ?
H14C C14B H14D 107.4 . . ?
C15B C14B H14C 108.2 . . ?
C15B C14B H14D 108.2 . . ?
P2B C15B H15C 108.4 . . ?
P2B C15B H15D 108.4 . . ?
C14B C15B P2B 115.7(3) . . ?
C14B C15B H15C 108.4 . . ?
C14B C15B H15D 108.4 . . ?
H15C C15B H15D 107.4 . . ?
C17B C16B P1B 119.3(3) . . ?
C21B C16B P1B 121.6(3) . . ?
C21B C16B C17B 119.1(3) . . ?
C16B C17B H17B 119.9 . . ?
C18B C17B C16B 120.2(4) . . ?
C18B C17B H17B 119.9 . . ?
C17B C18B H18B 119.8 . . ?
C19B C18B C17B 120.3(4) . . ?
C19B C18B H18B 119.8 . . ?
C18B C19B H19B 120.0 . . ?
C18B C19B C20B 120.1(4) . . ?
C20B C19B H19B 120.0 . . ?
C19B C20B H20B 120.2 . . ?
C19B C20B C21B 119.6(4) . . ?
C21B C20B H20B 120.2 . . ?
C16B C21B C20B 120.6(4) . . ?
C16B C21B H21B 119.7 . . ?
C20B C21B H21B 119.7 . . ?
C23B C22B P1B 118.4(3) . . ?
C23B C22B C27B 118.7(4) . . ?
C27B C22B P1B 122.8(3) . . ?
C22B C23B H23B 119.6 . . ?
C24B C23B C22B 120.8(4) . . ?
C24B C23B H23B 119.6 . . ?
C23B C24B H24B 119.9 . . ?
C23B C24B C25B 120.2(4) . . ?
C25B C24B H24B 119.9 . . ?
C24B C25B H25B 120.3 . . ?
C26B C25B C24B 119.3(4) . . ?
C26B C25B H25B 120.3 . . ?
C25B C26B H26B 119.7 . . ?
C27B C26B C25B 120.6(4) . . ?
C27B C26B H26B 119.7 . . ?
C22B C27B H27B 119.8 . . ?
C26B C27B C22B 120.4(4) . . ?
C26B C27B H27B 119.8 . . ?
C29B C28B P2B 121.0(3) . . ?
C29B C28B C33B 119.3(4) . . ?
C33B C28B P2B 119.6(3) . . ?
C28B C29B H29B 119.9 . . ?
C28B C29B C30B 120.2(4) . . ?
C30B C29B H29B 119.9 . . ?
C29B C30B H30B 120.2 . . ?
C31B C30B C29B 119.6(4) . . ?
C31B C30B H30B 120.2 . . ?
C30B C31B H31B 119.6 . . ?
C30B C31B C32B 120.9(4) . . ?
C32B C31B H31B 119.6 . . ?
C31B C32B H32B 120.3 . . ?
C33B C32B C31B 119.3(4) . . ?
C33B C32B H32B 120.3 . . ?
C28B C33B H33B 119.7 . . ?
C32B C33B C28B 120.7(4) . . ?
C32B C33B H33B 119.7 . . ?
C35B C34B P2B 122.6(3) . . ?
C39B C34B P2B 118.4(3) . . ?
C39B C34B C35B 118.9(3) . . ?
C34B C35B H35B 119.8 . . ?
C36B C35B C34B 120.4(4) . . ?
C36B C35B H35B 119.8 . . ?
C35B C36B H36B 120.0 . . ?
C37B C36B C35B 120.1(4) . . ?
C37B C36B H36B 120.0 . . ?
C36B C37B H37B 120.1 . . ?
C38B C37B C36B 119.9(4) . . ?
C38B C37B H37B 120.1 . . ?
C37B C38B H38B 119.9 . . ?
C37B C38B C39B 120.2(4) . . ?
C39B C38B H38B 119.9 . . ?
C34B C39B C38B 120.5(4) . . ?
C34B C39B H39B 119.8 . . ?
C38B C39B H39B 119.8 . . ?
O2B S1B O3B 109.5(9) . . ?
O2B S1B O4B 113.6(6) . . ?
O2B S1B C40B 102.6(11) . . ?
O3B S1B C40B 109.7(17) . . ?
O4B S1B O3B 119.1(10) . . ?
O4B S1B C40B 100.5(12) . . ?
F1B C40B S1B 108(3) . . ?
F1B C40B F2B 109(3) . . ?
F1B C40B F3B 117(3) . . ?
F2B C40B S1B 107(2) . . ?
F3B C40B S1B 110(2) . . ?
F3B C40B F2B 104(2) . . ?
O2C S1C O3C 122.0(9) . . ?
O2C S1C O4C 114.4(6) . . ?
O2C S1C C40C 102.8(10) . . ?
O3C S1C O4C 113.0(12) . . ?
O3C S1C C40C 95.3(14) . . ?
O4C S1C C40C 104.9(10) . . ?
F1C C40C S1C 115(2) . . ?
F2C C40C S1C 114.7(18) . . ?
F2C C40C F1C 104(3) . . ?
F2C C40C F3C 109(2) . . ?
F3C C40C S1C 113(2) . . ?
F3C C40C F1C 100(2) . . ?
O2 S1 O3 113.9(2) . . ?
O2 S1 C40 99.9(3) . . ?
O3 S1 C40 102.7(4) . . ?
O4 S1 O2 116.7(2) . . ?
O4 S1 O3 116.8(3) . . ?
O4 S1 C40 103.4(3) . . ?
F1 C40 S1 113.7(5) . . ?
F1 C40 F2 107.6(6) . . ?
F2 C40 S1 109.1(6) . . ?
F3 C40 S1 112.5(6) . . ?
F3 C40 F1 106.9(7) . . ?
F3 C40 F2 106.6(6) . . ?
C41 O5 C44 109.5 . . ?
O5 C41 H41A 110.5 . . ?
O5 C41 H41B 110.5 . . ?
O5 C41 C42 106.4 . . ?
H41A C41 H41B 108.6 . . ?
C42 C41 H41A 110.5 . . ?
C42 C41 H41B 110.5 . . ?
C41 C42 H42A 111.5 . . ?
C41 C42 H42B 111.5 . . ?
C41 C42 C43 101.5 . . ?
H42A C42 H42B 109.3 . . ?
C43 C42 H42A 111.5 . . ?
C43 C42 H42B 111.5 . . ?
C42 C43 H43A 111.5 . . ?
C42 C43 H43B 111.5 . . ?
H43A C43 H43B 109.3 . . ?
C44 C43 C42 101.5 . . ?
C44 C43 H43A 111.5 . . ?
C44 C43 H43B 111.5 . . ?
O5 C44 C43 106.4 . . ?
O5 C44 H44A 110.5 . . ?
O5 C44 H44B 110.5 . . ?
C43 C44 H44A 110.5 . . ?
C43 C44 H44B 110.5 . . ?
H44A C44 H44B 108.6 . . ?
C44B O5B C41B 109.5 . . ?
O5B C41B H41C 110.5 . . ?
O5B C41B H41D 110.5 . . ?
O5B C41B C42B 106.4 . . ?
H41C C41B H41D 108.6 . . ?
C42B C41B H41C 110.5 . . ?
C42B C41B H41D 110.5 . . ?
C41B C42B H42C 111.5 . . ?
C41B C42B H42D 111.5 . . ?
C41B C42B C43B 101.5 . . ?
H42C C42B H42D 109.3 . . ?
C43B C42B H42C 111.5 . . ?
C43B C42B H42D 111.5 . . ?
C42B C43B H43C 111.5 . . ?
C42B C43B H43D 111.5 . . ?
H43C C43B H43D 109.3 . . ?
C44B C43B C42B 101.5 . . ?
C44B C43B H43C 111.5 . . ?
C44B C43B H43D 111.5 . . ?
O5B C44B C43B 106.4 . . ?
O5B C44B H44C 110.4 . . ?
O5B C44B H44D 110.4 . . ?
C43B C44B H44C 110.4 . . ?
C43B C44B H44D 110.4 . . ?
H44C C44B H44D 108.6 . . ?

loop_
_geom_bond_atom_site_label_1
_geom_bond_atom_site_label_2
_geom_bond_distance
_geom_bond_site_symmetry_2
_geom_bond_publ_flag
Ru1 H 1.52(4) . ?
Ru1 P1 2.2867(10) . ?
Ru1 P2 2.3111(9) . ?
Ru1 C1 2.372(3) . ?
Ru1 C2 2.269(3) . ?
Ru1 C3 2.253(4) . ?
Ru1 C4 2.297(4) . ?
Ru1 C5 2.262(3) . ?
Ru1 C6 2.284(4) . ?
P1 C11 1.827(4) . ?
P1 C16 1.838(4) . ?
P1 C22 1.833(5) . ?
P2 C15 1.865(4) . ?
P2 C28 1.831(4) . ?
P2 C34 1.832(4) . ?
O1 C8 1.409(6) . ?
O1 C10 1.441(6) . ?
N1 C1 1.379(5) . ?
N1 C7 1.465(5) . ?
N1 C9 1.462(5) . ?
C1 C2 1.416(5) . ?
C1 C6 1.422(5) . ?
C2 H2 0.9300 . ?
C2 C3 1.406(5) . ?
C3 H3 0.9300 . ?
C3 C4 1.405(5) . ?
C4 H4 0.9300 . ?
C4 C5 1.403(6) . ?
C5 H5 0.9300 . ?
C5 C6 1.412(5) . ?
C6 H6 0.9300 . ?
C7 H7A 0.9700 . ?
C7 H7B 0.9700 . ?
C7 C8 1.506(5) . ?
C8 H8A 0.9700 . ?
C8 H8B 0.9700 . ?
C9 H9A 0.9700 . ?
C9 H9B 0.9700 . ?
C9 C10 1.511(6) . ?
C10 H10A 0.9700 . ?
C10 H10B 0.9700 . ?
C11 H11A 0.9700 . ?
C11 H11B 0.9700 . ?
C11 C12 1.531(6) . ?
C12 H12A 0.9700 . ?
C12 H12B 0.9700 . ?
C12 C13 1.520(6) . ?
C13 H13A 0.9700 . ?
C13 H13B 0.9700 . ?
C13 C14 1.535(7) . ?
C14 H14A 0.9700 . ?
C14 H14B 0.9700 . ?
C14 C15 1.520(6) . ?
C15 H15A 0.9700 . ?
C15 H15B 0.9700 . ?
C16 C17 1.382(7) . ?
C16 C21 1.398(7) . ?
C17 H17 0.9300 . ?
C17 C18 1.392(6) . ?
C18 H18 0.9300 . ?
C18 C19 1.378(10) . ?
C19 H19 0.9300 . ?
C19 C20 1.367(11) . ?
C20 H20 0.9300 . ?
C20 C21 1.396(7) . ?
C21 H21 0.9300 . ?
C22 C23 1.387(7) . ?
C22 C27 1.387(7) . ?
C23 H23 0.9300 . ?
C23 C24 1.390(8) . ?
C24 H24 0.9300 . ?
C24 C25 1.371(9) . ?
C25 H25 0.9300 . ?
C25 C26 1.367(9) . ?
C26 H26 0.9300 . ?
C26 C27 1.395(7) . ?
C27 H27 0.9300 . ?
C28 C29 1.374(7) . ?
C28 C33 1.395(6) . ?
C29 H29 0.9300 . ?
C29 C30 1.385(6) . ?
C30 H30 0.9300 . ?
C30 C31 1.385(9) . ?
C31 H31 0.9300 . ?
C31 C32 1.354(10) . ?
C32 H32 0.9300 . ?
C32 C33 1.401(7) . ?
C33 H33 0.9300 . ?
C34 C35 1.397(5) . ?
C34 C39 1.389(5) . ?
C35 H35 0.9300 . ?
C35 C36 1.385(6) . ?
C36 H36 0.9300 . ?
C36 C37 1.370(6) . ?
C37 H37 0.9300 . ?
C37 C38 1.393(7) . ?
C38 H38 0.9300 . ?
C38 C39 1.384(6) . ?
C39 H39 0.9300 . ?
Ru1B HA 1.56(4) . ?
Ru1B P1B 2.2986(9) . ?
Ru1B P2B 2.2953(10) . ?
Ru1B C1B 2.392(4) . ?
Ru1B C2B 2.264(4) . ?
Ru1B C3B 2.248(4) . ?
Ru1B C4B 2.307(4) . ?
Ru1B C5B 2.230(4) . ?
Ru1B C6B 2.259(4) . ?
P1B C11B 1.848(4) . ?
P1B C16B 1.828(4) . ?
P1B C22B 1.834(4) . ?
P2B C15B 1.857(4) . ?
P2B C28B 1.836(4) . ?
P2B C34B 1.839(4) . ?
O1B C8B 1.407(7) . ?
O1B C10B 1.394(8) . ?
N1B C1B 1.374(6) . ?
N1B C7B 1.429(7) . ?
N1B C9B 1.453(5) . ?
C1B C2B 1.431(5) . ?
C1B C6B 1.425(6) . ?
C2B H2B 0.9300 . ?
C2B C3B 1.413(6) . ?
C3B H3B 0.9300 . ?
C3B C4B 1.403(6) . ?
C4B H4B 0.9300 . ?
C4B C5B 1.410(6) . ?
C5B H5B 0.9300 . ?
C5B C6B 1.409(6) . ?
C6B H6B 0.9300 . ?
C7B H7BA 0.9700 . ?
C7B H7BB 0.9700 . ?
C7B C8B 1.518(7) . ?
C8B H8BA 0.9700 . ?
C8B H8BB 0.9700 . ?
C9B H9BA 0.9700 . ?
C9B H9BB 0.9700 . ?
C9B C10B 1.507(8) . ?
C10B H10C 0.9700 . ?
C10B H10D 0.9700 . ?
C11B H11C 0.9700 . ?
C11B H11D 0.9700 . ?
C11B C12B 1.528(5) . ?
C12B H12C 0.9700 . ?
C12B H12D 0.9700 . ?
C12B C13B 1.527(5) . ?
C13B H13C 0.9700 . ?
C13B H13D 0.9700 . ?
C13B C14B 1.527(5) . ?
C14B H14C 0.9700 . ?
C14B H14D 0.9700 . ?
C14B C15B 1.530(5) . ?
C15B H15C 0.9700 . ?
C15B H15D 0.9700 . ?
C16B C17B 1.392(5) . ?
C16B C21B 1.390(5) . ?
C17B H17B 0.9300 . ?
C17B C18B 1.388(5) . ?
C18B H18B 0.9300 . ?
C18B C19B 1.383(6) . ?
C19B H19B 0.9300 . ?
C19B C20B 1.383(6) . ?
C20B H20B 0.9300 . ?
C20B C21B 1.396(5) . ?
C21B H21B 0.9300 . ?
C22B C23B 1.392(5) . ?
C22B C27B 1.395(5) . ?
C23B H23B 0.9300 . ?
C23B C24B 1.379(6) . ?
C24B H24B 0.9300 . ?
C24B C25B 1.393(6) . ?
C25B H25B 0.9300 . ?
C25B C26B 1.383(6) . ?
C26B H26B 0.9300 . ?
C26B C27B 1.381(6) . ?
C27B H27B 0.9300 . ?
C28B C29B 1.388(5) . ?
C28B C33B 1.399(5) . ?
C29B H29B 0.9300 . ?
C29B C30B 1.394(6) . ?
C30B H30B 0.9300 . ?
C30B C31B 1.385(6) . ?
C31B H31B 0.9300 . ?
C31B C32B 1.386(6) . ?
C32B H32B 0.9300 . ?
C32B C33B 1.383(6) . ?
C33B H33B 0.9300 . ?
C34B C35B 1.398(5) . ?
C34B C39B 1.385(6) . ?
C35B H35B 0.9300 . ?
C35B C36B 1.388(5) . ?
C36B H36B 0.9300 . ?
C36B C37B 1.386(6) . ?
C37B H37B 0.9300 . ?
C37B C38B 1.378(6) . ?
C38B H38B 0.9300 . ?
C38B C39B 1.394(5) . ?
C39B H39B 0.9300 . ?
S1B O2B 1.426(9) . ?
S1B O3B 1.55(3) . ?
S1B O4B 1.443(8) . ?
S1B C40B 1.84(3) . ?
F1B C40B 1.26(5) . ?
F2B C40B 1.40(4) . ?
F3B C40B 1.32(3) . ?
S1C O2C 1.423(7) . ?
S1C O3C 1.44(3) . ?
S1C O4C 1.443(8) . ?
S1C C40C 1.78(3) . ?
F1C C40C 1.41(4) . ?
F2C C40C 1.30(3) . ?
F3C C40C 1.35(3) . ?
S1 O2 1.443(3) . ?
S1 O3 1.446(4) . ?
S1 O4 1.432(4) . ?
S1 C40 1.767(7) . ?
F1 C40 1.334(7) . ?
F2 C40 1.388(10) . ?
F3 C40 1.311(9) . ?
O5 C41 1.4433 . ?
O5 C44 1.4436 . ?
C41 H41A 0.9700 . ?
C41 H41B 0.9700 . ?
C41 C42 1.5356 . ?
C42 H42A 0.9700 . ?
C42 H42B 0.9700 . ?
C42 C43 1.5386 . ?
C43 H43A 0.9700 . ?
C43 H43B 0.9700 . ?
C43 C44 1.5344 . ?
C44 H44A 0.9700 . ?
C44 H44B 0.9700 . ?
O5B C41B 1.4431 . ?
O5B C44B 1.4426 . ?
C41B H41C 0.9700 . ?
C41B H41D 0.9700 . ?
C41B C42B 1.5354 . ?
C42B H42C 0.9700 . ?
C42B H42D 0.9700 . ?
C42B C43B 1.5388 . ?
C43B H43C 0.9700 . ?
C43B H43D 0.9700 . ?
C43B C44B 1.5354 . ?
C44B H44C 0.9700 . ?
C44B H44D 0.9700 . ?

loop_
_exptl_oxdiff_crystal_face_indexfrac_h
_exptl_oxdiff_crystal_face_indexfrac_k
_exptl_oxdiff_crystal_face_indexfrac_l
_exptl_oxdiff_crystal_face_x
_exptl_oxdiff_crystal_face_y
_exptl_oxdiff_crystal_face_z
-0.0000 2.0000 16.9997 0.9622 -0.2849 0.0577
0.0000 -2.0000 -16.9997 -0.9622 0.2849 -0.0577
-3.0000 -9.9999 -2.9994 -0.1701 -0.4168 -0.8803
-0.0000 9.9999 1.9996 -0.0009 -0.0230 0.9690
6.0000 7.0000 2.9993 0.3182 0.8703 0.5042
-6.0000 -0.0000 -1.9995 -0.3420 -0.8797 0.1774
6.0000 0.0000 1.9995 0.3420 0.8797 -0.1774
